data_4329424
loop_
_publ_author_name
'Lijuan Wan'
'Caishun Zhang'
'Yongheng Xing'
'Zhen Li'
'Na Xing'
'Liying Wan'
'Hui Shan'

_publ_section_title
;
 Neutral Mononuclear, Dinuclear, Tetranuclear d7/d10 Metal Complexes
 Containing bis-Pyrazole/Pyridine Ligands Supported by
 2,6-bis(3-Pyrazolyl)Pyridine: Synthesis, Structure, Spectra, and
 Catalytic Activity
;
_journal_name_full 'Inorganic Chemistry'
_journal_page_first 6517
_journal_page_last 6528
_journal_paper_doi 10.1021/ic202678s
_journal_volume 51
_journal_year 2012
_chemical_formula_sum 'C13 H18.74 N5 O6.87 S Zn'
_chemical_formula_weight 452.42
_chemical_name_systematic
; 
 ? 
;
_space_group_IT_number 14
_symmetry_cell_setting monoclinic
_symmetry_space_group_name_Hall '-P 2yn'
_symmetry_space_group_name_H-M 'P 1 21/n 1'
_atom_sites_solution_hydrogens geom
_atom_sites_solution_primary direct
_atom_sites_solution_secondary difmap
_audit_creation_method SHELXL-97
_cell_angle_alpha 90.00
_cell_angle_beta 93.74(3)
_cell_angle_gamma 90.00
_cell_formula_units_Z 4
_cell_length_a 13.180(3)
_cell_length_b 6.9337(14)
_cell_length_c 19.744(4)
_cell_measurement_temperature 293(2)
_cell_measurement_theta_max 27.47
_cell_measurement_theta_min 3.10
_cell_volume 1800.5(7)
_computing_cell_refinement 'Rgaku R-AXIS RAPID diffractometer Control Software'
_computing_data_collection 'Rgaku R-AXIS RAPID diffractometer Control Software'
_computing_data_reduction 'Rgaku R-AXIS RAPID diffractometer Control Software'
_computing_molecular_graphics SHELXP-97
_computing_publication_material SHELXP-97
_computing_structure_refinement 'SHELXL-97 (Sheldrick, 1997)'
_computing_structure_solution 'SHELXS-97 (Sheldrick, 1990)'
_diffrn_ambient_temperature 293(2)
_diffrn_detector_area_resol_mean 10.0
_diffrn_measured_fraction_theta_full 0.983
_diffrn_measured_fraction_theta_max 0.983
_diffrn_measurement_device_type 'Rigaku R-AXIS RAPID IP'
_diffrn_measurement_method '\w scans'
_diffrn_radiation_monochromator graphite
_diffrn_radiation_source 'fine-focus sealed tube'
_diffrn_radiation_type MoK\a
_diffrn_radiation_wavelength 0.71073
_diffrn_reflns_av_R_equivalents 0.0811
_diffrn_reflns_av_sigmaI/netI 0.0858
_diffrn_reflns_limit_h_max 17
_diffrn_reflns_limit_h_min -17
_diffrn_reflns_limit_k_max 7
_diffrn_reflns_limit_k_min -8
_diffrn_reflns_limit_l_max 25
_diffrn_reflns_limit_l_min -25
_diffrn_reflns_number 16321
_diffrn_reflns_theta_full 27.47
_diffrn_reflns_theta_max 27.47
_diffrn_reflns_theta_min 3.10
_diffrn_standards_decay_% none
_diffrn_standards_interval_count none
_diffrn_standards_interval_time none
_diffrn_standards_number none
_exptl_absorpt_coefficient_mu 1.527
_exptl_absorpt_correction_T_max 0.914
_exptl_absorpt_correction_T_min 0.762
_exptl_absorpt_correction_type multi-scan
_exptl_absorpt_process_details 'Higashi, T. (1995). Program for Absorption Correction.'
_exptl_crystal_colour yellow
_exptl_crystal_density_diffrn 1.669
_exptl_crystal_description block
_exptl_crystal_F_000 931
_exptl_crystal_size_max 0.441
_exptl_crystal_size_mid 0.148
_exptl_crystal_size_min 0.059
_refine_diff_density_max 1.120
_refine_diff_density_min -0.691
_refine_diff_density_rms 0.121
_refine_ls_extinction_method none
_refine_ls_goodness_of_fit_ref 1.070
_refine_ls_hydrogen_treatment mixed
_refine_ls_matrix_type full
_refine_ls_number_parameters 280
_refine_ls_number_reflns 4034
_refine_ls_number_restraints 6
_refine_ls_restrained_S_all 1.070
_refine_ls_R_factor_all 0.0984
_refine_ls_R_factor_gt 0.0680
_refine_ls_shift/su_max 0.001
_refine_ls_shift/su_mean 0.000
_refine_ls_structure_factor_coef Fsqd
_refine_ls_weighting_details 'calc w=1/[\s^2^(Fo^2^)+(0.0959P)^2^+3.1147P] where P=(Fo^2^+2Fc^2^)/3'
_refine_ls_weighting_scheme calc
_refine_ls_wR_factor_gt 0.1806
_refine_ls_wR_factor_ref 0.2046
_reflns_number_gt 2777
_reflns_number_total 4034
_reflns_threshold_expression >2sigma(I)
_cod_data_source_file ic202678s_1-5_5.cif
_cod_data_source_block 5
_cod_original_cell_volume 1800.5(6)
_cod_database_code 4329424

loop_
_symmetry_equiv_pos_as_xyz
'x, y, z'
'-x+1/2, y+1/2, -z+1/2'
'-x, -y, -z'
'x-1/2, -y-1/2, z-1/2'

loop_
_atom_site_label
_atom_site_type_symbol
_atom_site_fract_x
_atom_site_fract_y
_atom_site_fract_z
_atom_site_U_iso_or_equiv
_atom_site_adp_type
_atom_site_occupancy
_atom_site_symmetry_multiplicity
_atom_site_calc_flag
_atom_site_refinement_flags
H2B H 0.7318(17) 0.522(17) 0.162(3) 0.17(5) Uiso 1 1 d D
H1B H 0.756(4) 0.07(2) 0.186(2) 0.21(7) Uiso 1 1 d D
Zn Zn 0.81512(4) 0.26511(8) 0.09415(3) 0.0315(2) Uani 1 1 d .
O1 O 0.7946(3) 0.0456(7) 0.1549(2) 0.0540(11) Uani 1 1 d D
H1A H 0.8500 0.0052 0.1701 0.081 Uiso 1 1 calc RD
O2 O 0.7858(3) 0.5081(7) 0.1411(2) 0.0544(11) Uani 1 1 d D
H2A H 0.8358 0.5402 0.1654 0.082 Uiso 1 1 calc RD
O3 O 0.4973(3) 0.2481(5) 0.17102(18) 0.0365(9) Uani 1 1 d .
O101 O 0.5766(4) 0.1540(7) 0.27799(19) 0.0424(11) Uani 0.869(3) 1 d P
O102 O 0.4408(3) -0.0394(7) 0.2261(2) 0.0466(11) Uani 0.869(3) 1 d P
O103 O 0.6044(3) -0.0392(6) 0.1800(2) 0.0390(10) Uani 0.869(3) 1 d P
O201 O 0.580(2) 0.338(5) 0.2770(10) 0.043(8) Uani 0.131(3) 1 d P
O202 O 0.439(2) 0.534(4) 0.2256(13) 0.038(7) Uani 0.131(3) 1 d P
O203 O 0.6151(4) 0.5711(6) 0.2100(2) 0.0599(12) Uani 0.131(3) 1 d P
O303 O 0.6151(4) 0.5711(6) 0.2100(2) 0.0599(12) Uani 0.869(3) 1 d P
N1 N 1.0601(4) 0.3088(8) 0.1446(3) 0.0520(13) Uani 1 1 d .
H1C H 1.0547 0.3269 0.1873 0.062 Uiso 1 1 calc R
N2 N 0.9804(4) 0.2848(7) 0.0995(2) 0.0402(11) Uani 1 1 d .
N3 N 0.8523(3) 0.2400(6) -0.0059(2) 0.0318(9) Uani 1 1 d .
N4 N 0.6689(3) 0.2442(6) 0.0368(2) 0.0320(9) Uani 1 1 d .
N5 N 0.5679(3) 0.2505(6) 0.0455(2) 0.0315(9) Uani 1 1 d .
H5A H 0.5424 0.2573 0.0844 0.038 Uiso 1 1 calc R
C1 C 1.2489(5) 0.3198(13) 0.1569(4) 0.0676(19) Uani 1 1 d .
H1F H 1.2356 0.3430 0.2035 0.101 Uiso 1 1 calc R
H1D H 1.2871 0.4256 0.1403 0.101 Uiso 1 1 calc R
H1E H 1.2872 0.2028 0.1538 0.101 Uiso 1 1 calc R
C2 C 1.1500(5) 0.3013(10) 0.1152(3) 0.0487(15) Uani 1 1 d .
C3 C 1.1270(4) 0.2669(8) 0.0474(3) 0.0411(13) Uani 1 1 d .
H3A H 1.1728 0.2509 0.0139 0.049 Uiso 1 1 calc R
C4 C 1.0215(4) 0.2609(7) 0.0390(3) 0.0317(11) Uani 1 1 d .
C5 C 0.9504(4) 0.2373(7) -0.0208(3) 0.0307(11) Uani 1 1 d .
C6 C 0.9771(5) 0.2131(9) -0.0866(3) 0.0493(15) Uani 1 1 d .
H6A H 1.0450 0.2146 -0.0968 0.059 Uiso 1 1 calc R
C7 C 0.9005(5) 0.1864(11) -0.1373(3) 0.0562(17) Uani 1 1 d .
H7A H 0.9172 0.1652 -0.1817 0.067 Uiso 1 1 calc R
C8 C 0.7988(5) 0.1910(10) -0.1223(3) 0.0515(15) Uani 1 1 d .
H8A H 0.7469 0.1752 -0.1560 0.062 Uiso 1 1 calc R
C9 C 0.7778(4) 0.2201(8) -0.0552(3) 0.0406(13) Uani 1 1 d .
C10 C 0.6760(4) 0.2326(8) -0.0308(2) 0.0357(12) Uani 1 1 d .
C11 C 0.5790(4) 0.2325(8) -0.0651(3) 0.0430(14) Uani 1 1 d .
H11A H 0.5637 0.2257 -0.1117 0.052 Uiso 1 1 calc R
C12 C 0.5114(4) 0.2447(7) -0.0148(3) 0.0335(11) Uani 1 1 d .
C13 C 0.3981(4) 0.2514(8) -0.0170(3) 0.0404(13) Uani 1 1 d .
H13A H 0.3764 0.2603 0.0283 0.061 Uiso 1 1 calc R
H13B H 0.3708 0.1363 -0.0382 0.061 Uiso 1 1 calc R
H13C H 0.3742 0.3619 -0.0427 0.061 Uiso 1 1 calc R
S1 S 0.52919(11) 0.0808(2) 0.21370(6) 0.0302(4) Uani 0.869(3) 1 d P
S2 S 0.5295(5) 0.4216(12) 0.2139(3) 0.019(2) Uani 0.131(3) 1 d P

loop_
_atom_site_aniso_label
_atom_site_aniso_U_11
_atom_site_aniso_U_22
_atom_site_aniso_U_33
_atom_site_aniso_U_23
_atom_site_aniso_U_13
_atom_site_aniso_U_12
Zn 0.0238(4) 0.0452(4) 0.0254(4) -0.0010(2) 0.0025(2) -0.0009(2)
O1 0.035(2) 0.070(3) 0.057(2) 0.025(2) 0.0040(19) 0.005(2)
O2 0.034(2) 0.071(3) 0.059(2) -0.028(2) 0.0046(19) -0.007(2)
O3 0.030(2) 0.046(2) 0.0331(19) 0.0055(14) -0.0007(15) 0.0063(16)
O101 0.044(3) 0.050(3) 0.032(2) -0.0048(18) -0.0103(18) 0.005(2)
O102 0.036(3) 0.066(3) 0.039(2) 0.009(2) 0.0065(18) -0.016(2)
O103 0.027(2) 0.037(2) 0.055(2) -0.0113(18) 0.0155(18) 0.0003(18)
O201 0.037(17) 0.09(2) 0.004(10) 0.010(11) -0.011(9) -0.024(15)
O202 0.026(15) 0.051(17) 0.036(14) -0.004(11) 0.004(11) 0.021(13)
O203 0.049(3) 0.045(3) 0.086(3) 0.004(2) 0.002(2) 0.005(2)
O303 0.049(3) 0.045(3) 0.086(3) 0.004(2) 0.002(2) 0.005(2)
N1 0.032(3) 0.082(4) 0.041(3) -0.006(2) -0.002(2) 0.003(3)
N2 0.023(2) 0.061(3) 0.036(2) -0.0062(19) 0.0015(18) -0.005(2)
N3 0.024(2) 0.039(2) 0.033(2) -0.0009(15) 0.0038(17) -0.0012(17)
N4 0.021(2) 0.047(3) 0.028(2) -0.0006(15) 0.0000(16) -0.0021(17)
N5 0.021(2) 0.046(3) 0.028(2) 0.0020(15) 0.0008(16) -0.0026(17)
C1 0.033(4) 0.102(6) 0.067(4) -0.005(4) -0.006(3) 0.001(4)
C2 0.023(3) 0.068(4) 0.055(4) -0.001(3) 0.004(2) 0.006(3)
C3 0.022(3) 0.063(4) 0.039(3) -0.004(2) 0.008(2) 0.002(2)
C4 0.021(3) 0.036(3) 0.038(3) 0.0002(19) 0.006(2) 0.0011(19)
C5 0.024(3) 0.036(3) 0.032(3) 0.0005(18) 0.0053(19) 0.001(2)
C6 0.037(3) 0.076(4) 0.036(3) 0.001(3) 0.013(2) 0.003(3)
C7 0.051(4) 0.087(5) 0.032(3) 0.002(3) 0.007(3) -0.008(4)
C8 0.044(4) 0.077(4) 0.033(3) -0.001(3) -0.002(2) -0.004(3)
C9 0.030(3) 0.061(4) 0.031(3) -0.001(2) 0.003(2) 0.001(2)
C10 0.027(3) 0.055(3) 0.025(2) -0.0012(19) -0.0015(19) 0.002(2)
C11 0.029(3) 0.070(4) 0.029(3) 0.000(2) -0.005(2) -0.003(3)
C12 0.027(3) 0.041(3) 0.032(3) -0.0001(18) -0.004(2) -0.003(2)
C13 0.024(3) 0.050(3) 0.046(3) 0.001(2) -0.002(2) -0.001(2)
S1 0.0253(8) 0.0394(8) 0.0255(7) 0.0015(5) 0.0000(5) 0.0009(6)
S2 0.005(4) 0.041(5) 0.011(3) -0.002(3) 0.004(2) 0.004(3)

loop_
_atom_type_symbol
_atom_type_description
_atom_type_scat_dispersion_real
_atom_type_scat_dispersion_imag
_atom_type_scat_source
C C 0.0033 0.0016 'International Tables Vol C Tables 4.2.6.8 and 6.1.1.4'
H H 0.0000 0.0000 'International Tables Vol C Tables 4.2.6.8 and 6.1.1.4'
N N 0.0061 0.0033 'International Tables Vol C Tables 4.2.6.8 and 6.1.1.4'
O O 0.0106 0.0060 'International Tables Vol C Tables 4.2.6.8 and 6.1.1.4'
S S 0.1246 0.1234 'International Tables Vol C Tables 4.2.6.8 and 6.1.1.4'
Zn Zn 0.2839 1.4301 'International Tables Vol C Tables 4.2.6.8 and 6.1.1.4'

loop_
_geom_angle_atom_site_label_1
_geom_angle_atom_site_label_2
_geom_angle_atom_site_label_3
_geom_angle
O1 Zn O2 109.6(2)
O1 Zn N3 124.46(18)
O2 Zn N3 125.79(18)
O1 Zn N4 96.52(17)
O2 Zn N4 96.17(17)
N3 Zn N4 75.83(17)
O1 Zn N2 101.27(18)
O2 Zn N2 98.57(17)
N3 Zn N2 75.74(17)
N4 Zn N2 151.48(17)
Zn O1 H1B 114(8)
Zn O1 H1A 109.5
H1B O1 H1A 111.3
Zn O2 H2B 121(7)
Zn O2 H2A 109.5
H2B O2 H2A 110.2
S1 O3 S2 104.2(4)
O201 O101 S1 110.3(9)
O101 O201 S2 112.6(17)
N2 N1 C2 112.3(5)
N2 N1 H1C 123.8
C2 N1 H1C 123.8
N1 N2 C4 105.0(5)
N1 N2 Zn 141.0(4)
C4 N2 Zn 114.0(3)
C5 N3 C9 120.5(5)
C5 N3 Zn 120.0(4)
C9 N3 Zn 119.4(4)
C10 N4 N5 105.0(4)
C10 N4 Zn 113.8(3)
N5 N4 Zn 141.0(3)
N4 N5 C12 112.0(4)
N4 N5 H5A 124.0
C12 N5 H5A 124.0
C2 C1 H1F 109.5
C2 C1 H1D 109.5
H1F C1 H1D 109.5
C2 C1 H1E 109.5
H1F C1 H1E 109.5
H1D C1 H1E 109.5
N1 C2 C3 106.4(5)
N1 C2 C1 120.9(6)
C3 C2 C1 132.7(6)
C2 C3 C4 106.0(5)
C2 C3 H3A 127.0
C4 C3 H3A 127.0
N2 C4 C3 110.3(5)
N2 C4 C5 116.9(5)
C3 C4 C5 132.9(5)
N3 C5 C6 121.1(5)
N3 C5 C4 113.3(4)
C6 C5 C4 125.7(5)
C5 C6 C7 118.6(6)
C5 C6 H6A 120.7
C7 C6 H6A 120.7
C6 C7 C8 120.6(6)
C6 C7 H7A 119.7
C8 C7 H7A 119.7
C9 C8 C7 117.5(6)
C9 C8 H8A 121.2
C7 C8 H8A 121.2
N3 C9 C8 121.7(5)
N3 C9 C10 113.6(5)
C8 C9 C10 124.7(5)
N4 C10 C11 111.0(5)
N4 C10 C9 117.1(5)
C11 C10 C9 131.9(5)
C12 C11 C10 105.2(5)
C12 C11 H11A 127.4
C10 C11 H11A 127.4
N5 C12 C11 106.8(5)
N5 C12 C13 120.9(5)
C11 C12 C13 132.3(5)
C12 C13 H13A 109.5
C12 C13 H13B 109.5
H13A C13 H13B 109.5
C12 C13 H13C 109.5
H13A C13 H13C 109.5
H13B C13 H13C 109.5
O102 S1 O101 110.5(3)
O102 S1 O3 110.0(3)
O101 S1 O3 108.1(2)
O102 S1 O103 108.5(3)
O101 S1 O103 108.8(3)
O3 S1 O103 110.9(2)
O202 S2 O201 113.9(16)
O202 S2 O3 108.1(13)
O201 S2 O3 104.6(13)
O202 S2 O203 105.0(13)
O201 S2 O203 90.7(11)
O3 S2 O203 133.3(5)

loop_
_geom_bond_atom_site_label_1
_geom_bond_atom_site_label_2
_geom_bond_distance
Zn O1 1.967(4)
Zn O2 1.973(4)
Zn N3 2.073(4)
Zn N4 2.175(4)
Zn N2 2.178(5)
O1 H1B 0.85(2)
O1 H1A 0.8200
O2 H2B 0.85(2)
O2 H2A 0.8200
O3 S1 1.478(3)
O3 S2 1.516(9)
O101 O201 1.28(3)
O101 S1 1.468(4)
O102 S1 1.465(4)
O103 S1 1.485(4)
O201 S2 1.49(2)
O202 S2 1.46(2)
O203 S2 1.539(9)
N1 N2 1.343(6)
N1 C2 1.354(8)
N1 H1C 0.8600
N2 C4 1.354(7)
N3 C5 1.344(7)
N3 C9 1.344(7)
N4 C10 1.346(6)
N4 N5 1.354(6)
N5 C12 1.363(6)
N5 H5A 0.8600
C1 C2 1.502(8)
C1 H1F 0.9600
C1 H1D 0.9600
C1 H1E 0.9600
C2 C3 1.373(8)
C3 C4 1.391(7)
C3 H3A 0.9300
C4 C5 1.468(7)
C5 C6 1.380(8)
C6 C7 1.387(9)
C6 H6A 0.9300
C7 C8 1.392(9)
C7 H7A 0.9300
C8 C9 1.386(8)
C8 H8A 0.9300
C9 C10 1.457(8)
C10 C11 1.408(7)
C11 C12 1.379(8)
C11 H11A 0.9300
C12 C13 1.492(8)
C13 H13A 0.9600
C13 H13B 0.9600
C13 H13C 0.9600
